data_2312612
loop_
_publ_author_name
'Zigelstein, Rachel'
'Lough, Alan J.'
'Bender, Timothy P.'

_publ_section_title
;
 The influence of the axial group on the crystal structures of boron
 subphthalocyanines.
;
_journal_coeditor_code DG3059
_journal_issue 10
_journal_name_full 'Acta crystallographica. Section C, Structural chemistry'
_journal_paper_doi 10.1107/S2053229624006934
_journal_volume 80
_journal_year 2024
_chemical_formula_iupac 'C27 H21 B N6 O Si'
_chemical_formula_moiety 'C27 H21 B N6 O Si'
_chemical_formula_sum 'C27 H21 B N6 O Si'
_chemical_formula_weight 484.40
_chemical_name_systematic
;
(Subphthalocyaninato)(trimethylsilanolato)boron
;
_space_group_crystal_system monoclinic
_space_group_IT_number 14
_space_group_name_Hall '-P 2ybc'
_space_group_name_H-M_alt 'P 1 21/c 1'
_atom_sites_solution_hydrogens geom
_atom_sites_solution_primary direct
_audit_creation_method SHELXL-2019/1
_cell_angle_alpha 90
_cell_angle_beta 99.996(11)
_cell_angle_gamma 90
_cell_formula_units_Z 4
_cell_length_a 16.343(3)
_cell_length_b 11.9655(16)
_cell_length_c 12.5059(19)
_cell_measurement_reflns_used 6743
_cell_measurement_temperature 150(2)
_cell_measurement_theta_max 62.71
_cell_measurement_theta_min 2.75
_cell_volume 2408.4(7)
_computing_cell_refinement
;
APEX4 (Bruker, 2021)
;
_computing_data_collection
;
APEX4 (Bruker, 2021)
;
_computing_data_reduction
;
APEX4 (Bruker, 2021)
;
_computing_molecular_graphics
;
PLATON (Spek, 2020)
;
_computing_publication_material
;
SHELXTL (Sheldrick, 2008)
;
_computing_structure_refinement
;
SHELXL2019 (Sheldrick, 2015<i>b</i>)
;
_computing_structure_solution
;
SHELXT2018 (Sheldrick, 2015<i>a</i>)
;
_diffrn_ambient_temperature 150(2)
_diffrn_measured_fraction_theta_full 0.962
_diffrn_measured_fraction_theta_max 0.934
_diffrn_measurement_device_type 'Bruker Kappa APEX-DUO CMOS PHOTON II'
_diffrn_measurement_method '\f and \w scans'
_diffrn_radiation_type CuK\a
_diffrn_radiation_wavelength 1.54178
_diffrn_reflns_av_R_equivalents 0.1272
_diffrn_reflns_av_unetI/netI 0.0687
_diffrn_reflns_limit_h_max 18
_diffrn_reflns_limit_h_min -19
_diffrn_reflns_limit_k_max 14
_diffrn_reflns_limit_k_min -14
_diffrn_reflns_limit_l_max 15
_diffrn_reflns_limit_l_min -14
_diffrn_reflns_number 57016
_diffrn_reflns_theta_full 67.679
_diffrn_reflns_theta_max 69.563
_diffrn_reflns_theta_min 2.745
_diffrn_source 'Incoatec ImuS with multi-layer optics'
_exptl_absorpt_coefficient_mu 1.128
_exptl_absorpt_correction_T_max 0.7528
_exptl_absorpt_correction_T_min 0.6286
_exptl_absorpt_correction_type multi-scan
_exptl_absorpt_process_details
;
(SADABS; Krause <i>et al.</i>,  2015)
;
_exptl_crystal_colour pink
_exptl_crystal_density_diffrn 1.336
_exptl_crystal_description plate
_exptl_crystal_F_000 1008
_exptl_crystal_size_max 0.190
_exptl_crystal_size_mid 0.150
_exptl_crystal_size_min 0.010
_refine_diff_density_max 0.307
_refine_diff_density_min -0.242
_refine_ls_extinction_coef 0.00173(18)
_refine_ls_extinction_expression Fc^*^=kFc[1+0.001xFc^2^\l^3^/sin(2\q)]^-1/4^
_refine_ls_extinction_method
;
SHELXL2019 (Sheldrick, 2015<i>b</i>)
;
_refine_ls_goodness_of_fit_ref 1.051
_refine_ls_hydrogen_treatment constr
_refine_ls_matrix_type full
_refine_ls_number_parameters 326
_refine_ls_number_reflns 4230
_refine_ls_number_restraints 0
_refine_ls_restrained_S_all 1.051
_refine_ls_R_factor_all 0.0870
_refine_ls_R_factor_gt 0.0540
_refine_ls_shift/su_max 0.000
_refine_ls_shift/su_mean 0.000
_refine_ls_structure_factor_coef Fsqd
_refine_ls_weighting_details 'w=1/[\s^2^(Fo^2^)+2.7611P] where P=(Fo^2^+2Fc^2^)/3'
_refine_ls_weighting_scheme calc
_refine_ls_wR_factor_gt 0.1052
_refine_ls_wR_factor_ref 0.1233
_reflns_number_gt 2990
_reflns_number_total 4230
_reflns_threshold_expression 'I > 2\s(I)'
_cod_data_source_file dg3059.cif
_cod_data_source_block d23117_a
_cod_original_cell_volume 2408.4(6)
_cod_original_sg_symbol_H-M 'P 21/c'
_cod_database_code 2312612
_shelx_space_group_comment
;
The symmetry employed for this shelxl refinement is uniquely defined
by the following loop, which should always be used as a source of
symmetry information in preference to the above space-group names.
They are only intended as comments.
;
_shelx_estimated_absorpt_t_min 0.814
_shelx_estimated_absorpt_t_max 0.989

loop_
_space_group_symop_operation_xyz
'x, y, z'
'-x, y+1/2, -z+1/2'
'-x, -y, -z'
'x, -y-1/2, z-1/2'

loop_
_atom_site_type_symbol
_atom_site_label
_atom_site_fract_x
_atom_site_fract_y
_atom_site_fract_z
_atom_site_U_iso_or_equiv
_atom_site_adp_type
_atom_site_calc_flag
_atom_site_occupancy
_atom_site_disorder_assembly
_atom_site_disorder_group
Si Si1 0.92196(5) 0.56589(8) 0.69390(6) 0.0419(3) Uani d 1 . .
O O1 0.82133(11) 0.58527(17) 0.66502(14) 0.0404(5) Uani d 1 . .
N N1 0.67572(14) 0.54454(19) 0.59336(16) 0.0315(5) Uani d 1 . .
N N2 0.61079(13) 0.7152(2) 0.62674(16) 0.0324(5) Uani d 1 . .
N N3 0.73048(13) 0.71287(19) 0.54058(16) 0.0311(5) Uani d 1 . .
N N4 0.79269(13) 0.7113(2) 0.38153(17) 0.0337(5) Uani d 1 . .
N N5 0.76928(13) 0.54202(19) 0.47089(16) 0.0315(5) Uani d 1 . .
N N6 0.69104(15) 0.37895(19) 0.49431(17) 0.0362(6) Uani d 1 . .
C C1 0.65420(17) 0.4375(2) 0.5652(2) 0.0339(6) Uani d 1 . .
C C2 0.57669(17) 0.4167(2) 0.6060(2) 0.0341(7) Uani d 1 . .
C C3 0.52886(18) 0.3214(3) 0.6107(2) 0.0383(7) Uani d 1 . .
H H3A 0.544905 0.251917 0.584005 0.046 Uiso calc 1 . .
C C4 0.45704(19) 0.3303(3) 0.6553(2) 0.0411(7) Uani d 1 . .
H H4A 0.424840 0.265383 0.662027 0.049 Uiso calc 1 . .
C C5 0.43160(18) 0.4327(3) 0.6903(2) 0.0396(7) Uani d 1 . .
H H5A 0.381451 0.436591 0.718769 0.047 Uiso calc 1 . .
C C6 0.47703(17) 0.5288(3) 0.6848(2) 0.0353(7) Uani d 1 . .
H H6A 0.458409 0.598563 0.707774 0.042 Uiso calc 1 . .
C C7 0.55133(17) 0.5207(2) 0.6443(2) 0.0321(6) Uani d 1 . .
C C8 0.61404(16) 0.6031(2) 0.62890(19) 0.0314(6) Uani d 1 . .
C C9 0.66603(16) 0.7676(2) 0.5752(2) 0.0317(6) Uani d 1 . .
C C10 0.65924(17) 0.8756(2) 0.5218(2) 0.0326(6) Uani d 1 . .
C C11 0.60688(18) 0.9665(2) 0.5262(2) 0.0365(7) Uani d 1 . .
H H11A 0.568910 0.967777 0.575691 0.044 Uiso calc 1 . .
C C12 0.61161(19) 1.0550(2) 0.4565(2) 0.0401(7) Uani d 1 . .
H H12A 0.577332 1.118639 0.459568 0.048 Uiso calc 1 . .
C C13 0.66574(19) 1.0526(3) 0.3817(2) 0.0413(7) Uani d 1 . .
H H13A 0.667074 1.114729 0.334729 0.050 Uiso calc 1 . .
C C14 0.71758(18) 0.9627(2) 0.3739(2) 0.0362(7) Uani d 1 . .
H H14A 0.753403 0.961298 0.321717 0.043 Uiso calc 1 . .
C C15 0.71516(17) 0.8744(2) 0.4455(2) 0.0324(6) Uani d 1 . .
C C16 0.75527(16) 0.7655(2) 0.4544(2) 0.0313(6) Uani d 1 . .
C C17 0.79452(16) 0.5993(2) 0.3877(2) 0.0323(6) Uani d 1 . .
C C18 0.80059(16) 0.5173(2) 0.3038(2) 0.0317(6) Uani d 1 . .
C C19 0.82400(17) 0.5265(3) 0.2025(2) 0.0356(7) Uani d 1 . .
H H19A 0.844024 0.595257 0.179144 0.043 Uiso calc 1 . .
C C20 0.81744(17) 0.4334(3) 0.1369(2) 0.0388(7) Uani d 1 . .
H H20A 0.834223 0.437620 0.067973 0.047 Uiso calc 1 . .
C C21 0.78666(19) 0.3333(3) 0.1699(2) 0.0445(8) Uani d 1 . .
H H21A 0.782564 0.270531 0.122721 0.053 Uiso calc 1 . .
C C22 0.76184(19) 0.3225(3) 0.2695(2) 0.0436(8) Uani d 1 . .
H H22A 0.740326 0.253783 0.290727 0.052 Uiso calc 1 . .
C C23 0.76918(17) 0.4151(2) 0.3380(2) 0.0355(7) Uani d 1 . .
C C24 0.74429(17) 0.4358(2) 0.4426(2) 0.0341(6) Uani d 1 . .
C C25 0.9463(2) 0.5487(4) 0.8434(3) 0.0847(15) Uani d 1 . .
H H25A 1.006156 0.536694 0.865852 0.127 Uiso calc 1 . .
H H25B 0.929659 0.616126 0.878614 0.127 Uiso calc 1 . .
H H25C 0.915995 0.484114 0.864899 0.127 Uiso calc 1 . .
C C26 0.9766(2) 0.6865(3) 0.6480(3) 0.0651(10) Uani d 1 . .
H H26A 1.036749 0.674094 0.665679 0.098 Uiso calc 1 . .
H H26B 0.960095 0.695330 0.569359 0.098 Uiso calc 1 . .
H H26C 0.962191 0.754221 0.684696 0.098 Uiso calc 1 . .
C C27 0.9503(2) 0.4385(3) 0.6252(3) 0.0544(9) Uani d 1 . .
H H27A 1.010494 0.427158 0.642697 0.082 Uiso calc 1 . .
H H27B 0.921838 0.373842 0.650062 0.082 Uiso calc 1 . .
H H27C 0.933464 0.446856 0.546533 0.082 Uiso calc 1 . .
B B1 0.7561(2) 0.5960(3) 0.5750(2) 0.0331(7) Uani d 1 . .

loop_
_atom_site_aniso_label
_atom_site_aniso_U_11
_atom_site_aniso_U_22
_atom_site_aniso_U_33
_atom_site_aniso_U_12
_atom_site_aniso_U_13
_atom_site_aniso_U_23
Si1 0.0324(4) 0.0598(6) 0.0333(4) 0.0051(4) 0.0054(3) -0.0022(4)
O1 0.0334(11) 0.0576(14) 0.0303(10) 0.0052(9) 0.0057(8) -0.0006(9)
N1 0.0350(13) 0.0335(14) 0.0271(11) 0.0026(10) 0.0087(9) 0.0015(10)
N2 0.0349(13) 0.0374(15) 0.0259(11) -0.0005(11) 0.0081(9) -0.0009(10)
N3 0.0335(12) 0.0363(14) 0.0256(11) -0.0018(11) 0.0107(9) -0.0024(10)
N4 0.0321(13) 0.0387(15) 0.0309(12) -0.0056(11) 0.0075(10) -0.0026(10)
N5 0.0330(12) 0.0370(14) 0.0262(11) 0.0019(10) 0.0103(9) 0.0007(10)
N6 0.0417(14) 0.0355(14) 0.0335(12) 0.0050(11) 0.0129(10) 0.0027(10)
C1 0.0389(16) 0.0339(17) 0.0295(14) 0.0029(13) 0.0077(12) 0.0060(12)
C2 0.0365(15) 0.0395(18) 0.0268(13) -0.0001(13) 0.0071(11) 0.0063(12)
C3 0.0463(18) 0.0412(18) 0.0290(14) -0.0059(14) 0.0109(13) 0.0017(12)
C4 0.0462(18) 0.047(2) 0.0307(15) -0.0111(15) 0.0087(13) 0.0020(13)
C5 0.0350(16) 0.054(2) 0.0306(14) -0.0046(15) 0.0076(12) 0.0016(14)
C6 0.0374(16) 0.0428(18) 0.0266(13) -0.0004(14) 0.0080(12) 0.0025(12)
C7 0.0331(15) 0.0392(17) 0.0240(13) -0.0006(13) 0.0053(11) 0.0050(12)
C8 0.0336(15) 0.0386(18) 0.0231(12) 0.0026(13) 0.0079(11) 0.0014(12)
C9 0.0312(14) 0.0393(17) 0.0248(13) -0.0019(13) 0.0054(11) -0.0046(12)
C10 0.0379(16) 0.0341(17) 0.0264(13) -0.0054(13) 0.0070(11) -0.0034(11)
C11 0.0420(17) 0.0374(18) 0.0313(14) -0.0001(14) 0.0093(12) -0.0042(12)
C12 0.0514(18) 0.0325(17) 0.0365(15) 0.0016(14) 0.0080(13) -0.0044(13)
C13 0.0546(19) 0.0342(18) 0.0351(15) -0.0077(15) 0.0081(14) -0.0007(13)
C14 0.0458(17) 0.0363(17) 0.0277(14) -0.0092(14) 0.0100(12) -0.0032(12)
C15 0.0376(16) 0.0319(16) 0.0286(14) -0.0076(13) 0.0078(12) -0.0054(12)
C16 0.0313(15) 0.0379(17) 0.0264(13) -0.0060(12) 0.0096(11) -0.0044(12)
C17 0.0277(14) 0.0382(18) 0.0314(14) -0.0018(12) 0.0059(11) 0.0004(12)
C18 0.0296(14) 0.0407(17) 0.0257(13) 0.0029(12) 0.0078(11) -0.0018(12)
C19 0.0308(15) 0.0437(18) 0.0327(14) 0.0023(13) 0.0063(12) 0.0006(13)
C20 0.0370(16) 0.050(2) 0.0303(14) 0.0008(14) 0.0071(12) -0.0061(13)
C21 0.0472(19) 0.048(2) 0.0400(16) 0.0010(15) 0.0128(14) -0.0132(14)
C22 0.0446(18) 0.0393(19) 0.0496(18) -0.0023(14) 0.0154(15) -0.0062(14)
C23 0.0349(15) 0.0380(18) 0.0351(14) 0.0018(13) 0.0108(12) 0.0002(12)
C24 0.0363(15) 0.0345(17) 0.0336(14) 0.0047(13) 0.0121(12) 0.0030(12)
C25 0.047(2) 0.162(5) 0.044(2) 0.030(3) 0.0036(16) -0.001(2)
C26 0.048(2) 0.063(3) 0.083(3) -0.0077(18) 0.0090(19) -0.014(2)
C27 0.0458(19) 0.058(2) 0.059(2) 0.0088(17) 0.0087(16) 0.0019(17)
B1 0.0326(17) 0.040(2) 0.0282(15) -0.0019(15) 0.0078(13) 0.0004(14)

loop_
_atom_type_symbol
_atom_type_description
_atom_type_scat_dispersion_real
_atom_type_scat_dispersion_imag
_atom_type_scat_source
C C 0.0181 0.0091 'International Tables Vol C Tables 4.2.6.8 and 6.1.1.4'
H H 0.0000 0.0000 'International Tables Vol C Tables 4.2.6.8 and 6.1.1.4'
B B 0.0090 0.0039 'International Tables Vol C Tables 4.2.6.8 and 6.1.1.4'
N N 0.0311 0.0180 'International Tables Vol C Tables 4.2.6.8 and 6.1.1.4'
O O 0.0492 0.0322 'International Tables Vol C Tables 4.2.6.8 and 6.1.1.4'
Si Si 0.2541 0.3302 'International Tables Vol C Tables 4.2.6.8 and 6.1.1.4'

loop_
_geom_angle_atom_site_label_1
_geom_angle_atom_site_label_2
_geom_angle_atom_site_label_3
_geom_angle_site_symmetry_1
_geom_angle_site_symmetry_3
_geom_angle
_geom_angle_publ_flag
O1 Si1 C26 . . 110.09(15) ?
O1 Si1 C27 . . 109.70(14) ?
C26 Si1 C27 . . 109.14(17) ?
O1 Si1 C25 . . 105.64(14) ?
C26 Si1 C25 . . 111.7(2) ?
C27 Si1 C25 . . 110.48(19) ?
B1 O1 Si1 . . 141.00(18) ?
C1 N1 C8 . . 113.3(2) ?
C1 N1 B1 . . 122.7(2) ?
C8 N1 B1 . . 123.6(2) ?
C8 N2 C9 . . 116.5(2) ?
C16 N3 C9 . . 112.2(2) ?
C16 N3 B1 . . 123.3(2) ?
C9 N3 B1 . . 123.0(2) ?
C17 N4 C16 . . 116.7(2) ?
C24 N5 C17 . . 112.7(2) ?
C24 N5 B1 . . 123.0(2) ?
C17 N5 B1 . . 123.5(2) ?
C1 N6 C24 . . 116.7(2) ?
N6 C1 N1 . . 122.3(2) ?
N6 C1 C2 . . 130.6(3) ?
N1 C1 C2 . . 105.7(2) ?
C3 C2 C7 . . 120.3(2) ?
C3 C2 C1 . . 132.8(3) ?
C7 C2 C1 . . 106.8(2) ?
C4 C3 C2 . . 118.4(3) ?
C4 C3 H3A . . 120.8 ?
C2 C3 H3A . . 120.8 ?
C3 C4 C5 . . 120.9(3) ?
C3 C4 H4A . . 119.5 ?
C5 C4 H4A . . 119.5 ?
C6 C5 C4 . . 121.9(3) ?
C6 C5 H5A . . 119.1 ?
C4 C5 H5A . . 119.1 ?
C5 C6 C7 . . 118.0(3) ?
C5 C6 H6A . . 121.0 ?
C7 C6 H6A . . 121.0 ?
C6 C7 C2 . . 120.4(3) ?
C6 C7 C8 . . 132.5(3) ?
C2 C7 C8 . . 107.1(2) ?
N2 C8 N1 . . 122.4(2) ?
N2 C8 C7 . . 130.7(2) ?
N1 C8 C7 . . 105.7(2) ?
N2 C9 N3 . . 122.8(2) ?
N2 C9 C10 . . 129.0(2) ?
N3 C9 C10 . . 106.3(2) ?
C11 C10 C15 . . 120.1(3) ?
C11 C10 C9 . . 132.6(2) ?
C15 C10 C9 . . 106.9(2) ?
C12 C11 C10 . . 118.2(3) ?
C12 C11 H11A . . 120.9 ?
C10 C11 H11A . . 120.9 ?
C11 C12 C13 . . 121.2(3) ?
C11 C12 H12A . . 119.4 ?
C13 C12 H12A . . 119.4 ?
C14 C13 C12 . . 122.0(3) ?
C14 C13 H13A . . 119.0 ?
C12 C13 H13A . . 119.0 ?
C13 C14 C15 . . 117.4(3) ?
C13 C14 H14A . . 121.3 ?
C15 C14 H14A . . 121.3 ?
C14 C15 C10 . . 121.0(3) ?
C14 C15 C16 . . 131.9(2) ?
C10 C15 C16 . . 106.8(2) ?
N4 C16 N3 . . 122.9(2) ?
N4 C16 C15 . . 129.0(2) ?
N3 C16 C15 . . 106.4(2) ?
N4 C17 N5 . . 122.5(2) ?
N4 C17 C18 . . 129.5(2) ?
N5 C17 C18 . . 106.2(2) ?
C19 C18 C23 . . 120.9(3) ?
C19 C18 C17 . . 132.0(3) ?
C23 C18 C17 . . 106.9(2) ?
C20 C19 C18 . . 118.3(3) ?
C20 C19 H19A . . 120.8 ?
C18 C19 H19A . . 120.8 ?
C19 C20 C21 . . 121.0(3) ?
C19 C20 H20A . . 119.5 ?
C21 C20 H20A . . 119.5 ?
C22 C21 C20 . . 121.8(3) ?
C22 C21 H21A . . 119.1 ?
C20 C21 H21A . . 119.1 ?
C21 C22 C23 . . 118.2(3) ?
C21 C22 H22A . . 120.9 ?
C23 C22 H22A . . 120.9 ?
C22 C23 C18 . . 119.8(2) ?
C22 C23 C24 . . 132.8(3) ?
C18 C23 C24 . . 107.2(2) ?
N6 C24 N5 . . 122.2(2) ?
N6 C24 C23 . . 130.3(3) ?
N5 C24 C23 . . 105.9(2) ?
Si1 C25 H25A . . 109.5 ?
Si1 C25 H25B . . 109.5 ?
H25A C25 H25B . . 109.5 ?
Si1 C25 H25C . . 109.5 ?
H25A C25 H25C . . 109.5 ?
H25B C25 H25C . . 109.5 ?
Si1 C26 H26A . . 109.5 ?
Si1 C26 H26B . . 109.5 ?
H26A C26 H26B . . 109.5 ?
Si1 C26 H26C . . 109.5 ?
H26A C26 H26C . . 109.5 ?
H26B C26 H26C . . 109.5 ?
Si1 C27 H27A . . 109.5 ?
Si1 C27 H27B . . 109.5 ?
H27A C27 H27B . . 109.5 ?
Si1 C27 H27C . . 109.5 ?
H27A C27 H27C . . 109.5 ?
H27B C27 H27C . . 109.5 ?
O1 B1 N3 . . 116.5(2) ?
O1 B1 N5 . . 116.7(2) ?
N3 B1 N5 . . 103.1(2) ?
O1 B1 N1 . . 113.5(2) ?
N3 B1 N1 . . 102.6(2) ?
N5 B1 N1 . . 102.5(2) ?

loop_
_geom_bond_atom_site_label_1
_geom_bond_atom_site_label_2
_geom_bond_site_symmetry_2
_geom_bond_distance
_geom_bond_publ_flag
Si1 O1 . 1.638(2) ?
Si1 C26 . 1.840(4) ?
Si1 C27 . 1.847(3) ?
Si1 C25 . 1.855(3) ?
O1 B1 . 1.415(4) ?
N1 C1 . 1.358(3) ?
N1 C8 . 1.364(3) ?
N1 B1 . 1.504(4) ?
N2 C8 . 1.342(3) ?
N2 C9 . 1.351(3) ?
N3 C16 . 1.368(3) ?
N3 C9 . 1.372(3) ?
N3 B1 . 1.502(4) ?
N4 C17 . 1.343(3) ?
N4 C16 . 1.348(3) ?
N5 C24 . 1.363(4) ?
N5 C17 . 1.368(3) ?
N5 B1 . 1.502(4) ?
N6 C1 . 1.351(3) ?
N6 C24 . 1.354(3) ?
C1 C2 . 1.466(4) ?
C2 C3 . 1.390(4) ?
C2 C7 . 1.420(4) ?
C3 C4 . 1.388(4) ?
C3 H3A . 0.9500 ?
C4 C5 . 1.389(4) ?
C4 H4A . 0.9500 ?
C5 C6 . 1.377(4) ?
C5 H5A . 0.9500 ?
C6 C7 . 1.397(4) ?
C6 H6A . 0.9500 ?
C7 C8 . 1.459(4) ?
C9 C10 . 1.451(4) ?
C10 C11 . 1.391(4) ?
C10 C15 . 1.431(4) ?
C11 C12 . 1.382(4) ?
C11 H11A . 0.9500 ?
C12 C13 . 1.394(4) ?
C12 H12A . 0.9500 ?
C13 C14 . 1.384(4) ?
C13 H13A . 0.9500 ?
C14 C15 . 1.389(4) ?
C14 H14A . 0.9500 ?
C15 C16 . 1.455(4) ?
C17 C18 . 1.452(4) ?
C18 C19 . 1.390(4) ?
C18 C23 . 1.422(4) ?
C19 C20 . 1.377(4) ?
C19 H19A . 0.9500 ?
C20 C21 . 1.389(4) ?
C20 H20A . 0.9500 ?
C21 C22 . 1.381(4) ?
C21 H21A . 0.9500 ?
C22 C23 . 1.393(4) ?
C22 H22A . 0.9500 ?
C23 C24 . 1.457(4) ?
C25 H25A . 0.9800 ?
C25 H25B . 0.9800 ?
C25 H25C . 0.9800 ?
C26 H26A . 0.9800 ?
C26 H26B . 0.9800 ?
C26 H26C . 0.9800 ?
C27 H27A . 0.9800 ?
C27 H27B . 0.9800 ?
C27 H27C . 0.9800 ?

loop_
_geom_torsion_atom_site_label_1
_geom_torsion_atom_site_label_2
_geom_torsion_atom_site_label_3
_geom_torsion_atom_site_label_4
_geom_torsion_site_symmetry_1
_geom_torsion_site_symmetry_2
_geom_torsion_site_symmetry_3
_geom_torsion_site_symmetry_4
_geom_torsion
_geom_torsion_publ_flag
C26 Si1 O1 B1 . . . . 65.4(4) ?
C27 Si1 O1 B1 . . . . -54.7(4) ?
C25 Si1 O1 B1 . . . . -173.8(3) ?
C24 N6 C1 N1 . . . . -7.2(4) ?
C24 N6 C1 C2 . . . . 156.9(3) ?
C8 N1 C1 N6 . . . . 155.7(2) ?
B1 N1 C1 N6 . . . . -17.9(4) ?
C8 N1 C1 C2 . . . . -11.9(3) ?
B1 N1 C1 C2 . . . . 174.5(2) ?
N6 C1 C2 C3 . . . . 20.3(5) ?
N1 C1 C2 C3 . . . . -173.5(3) ?
N6 C1 C2 C7 . . . . -158.6(3) ?
N1 C1 C2 C7 . . . . 7.6(3) ?
C7 C2 C3 C4 . . . . -1.1(4) ?
C1 C2 C3 C4 . . . . -179.9(3) ?
C2 C3 C4 C5 . . . . 2.7(4) ?
C3 C4 C5 C6 . . . . -1.6(4) ?
C4 C5 C6 C7 . . . . -1.1(4) ?
C5 C6 C7 C2 . . . . 2.6(4) ?
C5 C6 C7 C8 . . . . -179.0(3) ?
C3 C2 C7 C6 . . . . -1.5(4) ?
C1 C2 C7 C6 . . . . 177.6(2) ?
C3 C2 C7 C8 . . . . 179.8(2) ?
C1 C2 C7 C8 . . . . -1.2(3) ?
C9 N2 C8 N1 . . . . 7.9(4) ?
C9 N2 C8 C7 . . . . -157.9(3) ?
C1 N1 C8 N2 . . . . -157.7(2) ?
B1 N1 C8 N2 . . . . 15.9(4) ?
C1 N1 C8 C7 . . . . 11.2(3) ?
B1 N1 C8 C7 . . . . -175.3(2) ?
C6 C7 C8 N2 . . . . -16.6(5) ?
C2 C7 C8 N2 . . . . 161.9(3) ?
C6 C7 C8 N1 . . . . 175.9(3) ?
C2 C7 C8 N1 . . . . -5.6(3) ?
C8 N2 C9 N3 . . . . -9.5(4) ?
C8 N2 C9 C10 . . . . 152.8(3) ?
C16 N3 C9 N2 . . . . 153.8(2) ?
B1 N3 C9 N2 . . . . -12.4(4) ?
C16 N3 C9 C10 . . . . -12.0(3) ?
B1 N3 C9 C10 . . . . -178.2(2) ?
N2 C9 C10 C11 . . . . 16.4(5) ?
N3 C9 C10 C11 . . . . -179.0(3) ?
N2 C9 C10 C15 . . . . -157.5(3) ?
N3 C9 C10 C15 . . . . 7.1(3) ?
C15 C10 C11 C12 . . . . -1.0(4) ?
C9 C10 C11 C12 . . . . -174.2(3) ?
C10 C11 C12 C13 . . . . 1.6(4) ?
C11 C12 C13 C14 . . . . -0.4(4) ?
C12 C13 C14 C15 . . . . -1.3(4) ?
C13 C14 C15 C10 . . . . 1.9(4) ?
C13 C14 C15 C16 . . . . 174.5(3) ?
C11 C10 C15 C14 . . . . -0.8(4) ?
C9 C10 C15 C14 . . . . 174.0(2) ?
C11 C10 C15 C16 . . . . -175.1(2) ?
C9 C10 C15 C16 . . . . -0.3(3) ?
C17 N4 C16 N3 . . . . 9.2(4) ?
C17 N4 C16 C15 . . . . -153.6(3) ?
C9 N3 C16 N4 . . . . -154.2(2) ?
B1 N3 C16 N4 . . . . 11.9(4) ?
C9 N3 C16 C15 . . . . 11.8(3) ?
B1 N3 C16 C15 . . . . 177.9(2) ?
C14 C15 C16 N4 . . . . -15.2(5) ?
C10 C15 C16 N4 . . . . 158.2(3) ?
C14 C15 C16 N3 . . . . 179.9(3) ?
C10 C15 C16 N3 . . . . -6.7(3) ?
C16 N4 C17 N5 . . . . -7.8(4) ?
C16 N4 C17 C18 . . . . 154.7(3) ?
C24 N5 C17 N4 . . . . 155.2(2) ?
B1 N5 C17 N4 . . . . -14.6(4) ?
C24 N5 C17 C18 . . . . -10.9(3) ?
B1 N5 C17 C18 . . . . 179.3(2) ?
N4 C17 C18 C19 . . . . 16.2(5) ?
N5 C17 C18 C19 . . . . -179.1(3) ?
N4 C17 C18 C23 . . . . -158.4(3) ?
N5 C17 C18 C23 . . . . 6.3(3) ?
C23 C18 C19 C20 . . . . -1.2(4) ?
C17 C18 C19 C20 . . . . -175.2(3) ?
C18 C19 C20 C21 . . . . 1.3(4) ?
C19 C20 C21 C22 . . . . -0.3(5) ?
C20 C21 C22 C23 . . . . -0.7(5) ?
C21 C22 C23 C18 . . . . 0.8(4) ?
C21 C22 C23 C24 . . . . 174.9(3) ?
C19 C18 C23 C22 . . . . 0.2(4) ?
C17 C18 C23 C22 . . . . 175.5(3) ?
C19 C18 C23 C24 . . . . -175.4(2) ?
C17 C18 C23 C24 . . . . 0.0(3) ?
C1 N6 C24 N5 . . . . 9.2(4) ?
C1 N6 C24 C23 . . . . -154.0(3) ?
C17 N5 C24 N6 . . . . -155.9(2) ?
B1 N5 C24 N6 . . . . 13.9(4) ?
C17 N5 C24 C23 . . . . 10.8(3) ?
B1 N5 C24 C23 . . . . -179.3(2) ?
C22 C23 C24 N6 . . . . -15.7(5) ?
C18 C23 C24 N6 . . . . 159.0(3) ?
C22 C23 C24 N5 . . . . 179.1(3) ?
C18 C23 C24 N5 . . . . -6.2(3) ?
Si1 O1 B1 N3 . . . . -96.9(3) ?
Si1 O1 B1 N5 . . . . 25.4(5) ?
Si1 O1 B1 N1 . . . . 144.3(2) ?
C16 N3 B1 O1 . . . . 100.6(3) ?
C9 N3 B1 O1 . . . . -94.8(3) ?
C16 N3 B1 N5 . . . . -28.5(3) ?
C9 N3 B1 N5 . . . . 136.1(2) ?
C16 N3 B1 N1 . . . . -134.8(2) ?
C9 N3 B1 N1 . . . . 29.9(3) ?
C24 N5 B1 O1 . . . . 92.2(3) ?
C17 N5 B1 O1 . . . . -99.1(3) ?
C24 N5 B1 N3 . . . . -138.8(2) ?
C17 N5 B1 N3 . . . . 30.0(3) ?
C24 N5 B1 N1 . . . . -32.6(3) ?
C17 N5 B1 N1 . . . . 136.2(2) ?
C1 N1 B1 O1 . . . . -92.3(3) ?
C8 N1 B1 O1 . . . . 94.8(3) ?
C1 N1 B1 N3 . . . . 141.2(2) ?
C8 N1 B1 N3 . . . . -31.8(3) ?
C1 N1 B1 N5 . . . . 34.5(3) ?
C8 N1 B1 N5 . . . . -138.5(2) ?
